data_7216397
loop_
_publ_author_name
'Lochenie, Charles'
'Schlamp, Stephan'
'Railliet, Antoine P.'
'Robeyns, Koen'
'Weber, Birgit'
'Garcia, Yann'

_publ_section_title
;
 Water channels and zipper structures in Schiff base-like Cu(ii) and
 Ni(ii) mononuclear complexes
;
_journal_name_full CrystEngComm
_journal_paper_doi 10.1039/c4ce00710g
_journal_year 2014
_chemical_formula_moiety 'C18 H20 N2 O4, 0.5(C4 H8 O2)'
_chemical_formula_sum 'C20 H24 N2 O5'
_chemical_formula_weight 372.41
_chemical_name_systematic
; 
 ? 
;
_space_group_IT_number 15
_symmetry_cell_setting monoclinic
_symmetry_space_group_name_Hall '-C 2yc'
_symmetry_space_group_name_H-M 'C 1 2/c 1'
_atom_sites_solution_hydrogens geom
_atom_sites_solution_primary direct
_atom_sites_solution_secondary difmap
_audit_creation_method SHELXL-97
_cell_angle_alpha 90.00
_cell_angle_beta 91.242(6)
_cell_angle_gamma 90.00
_cell_formula_units_Z 8
_cell_length_a 7.4692(8)
_cell_length_b 22.575(2)
_cell_length_c 22.4145(14)
_cell_measurement_reflns_used 2698
_cell_measurement_temperature 150(2)
_cell_measurement_theta_max 25.2968
_cell_measurement_theta_min 2.9897
_cell_volume 3778.6(6)
_computing_cell_refinement
;
CrysAlisPro, Agilent Technologies,
Version 1.171.35.19 (release 27-10-2011 CrysAlis171 .NET)
(compiled Oct 27 2011,15:02:11)
;
_computing_data_collection MAR
_computing_data_reduction
;
CrysAlisPro, Agilent Technologies,
Version 1.171.35.19 (release 27-10-2011 CrysAlis171 .NET)
(compiled Oct 27 2011,15:02:11)
;
_computing_molecular_graphics 'MERCURY (Macrae et al., 2008)'
_computing_publication_material
;
'MERCURY (Macrae et al., 2008), Platon (Spek, 2009)'
;
_computing_structure_refinement 'SHELXL-97 (Sheldrick, 1997)'
_computing_structure_solution 'SHELXS-97 (Sheldrick, 1990)'
_diffrn_ambient_temperature 150(2)
_diffrn_measured_fraction_theta_full 0.954
_diffrn_measured_fraction_theta_max 0.954
_diffrn_measurement_device_type 'MAR345 image plate'
_diffrn_measurement_method '120 images, \D\F 1.5\%'
_diffrn_radiation_monochromator 'Zr filter'
_diffrn_radiation_source 'Rigaku UltraX 18 rotating anode'
_diffrn_radiation_type MoK\a
_diffrn_radiation_wavelength 0.71073
_diffrn_reflns_av_R_equivalents 0.0485
_diffrn_reflns_av_unetI/netI 0.0365
_diffrn_reflns_limit_h_max 8
_diffrn_reflns_limit_h_min -8
_diffrn_reflns_limit_k_max 23
_diffrn_reflns_limit_k_min -25
_diffrn_reflns_limit_l_max 25
_diffrn_reflns_limit_l_min -25
_diffrn_reflns_number 9812
_diffrn_reflns_theta_full 23.53
_diffrn_reflns_theta_max 23.53
_diffrn_reflns_theta_min 3.00
_exptl_absorpt_coefficient_mu 0.095
_exptl_absorpt_correction_T_max 1.00000
_exptl_absorpt_correction_T_min 0.94819
_exptl_absorpt_correction_type multi-scan
_exptl_absorpt_process_details
;
CrysAlisPro, Agilent Technologies,
Version 1.171.36.21 (release 14-08-2012 CrysAlis171 .NET)
(compiled Sep 14 2012,17:21:16)
Empirical absorption correction using spherical harmonics,
 implemented in SCALE3 ABSPACK scaling algorithm.
;
_exptl_crystal_colour colourless
_exptl_crystal_density_diffrn 1.309
_exptl_crystal_density_method 'not measured'
_exptl_crystal_description needle
_exptl_crystal_F_000 1584
_exptl_crystal_size_max 0.30
_exptl_crystal_size_mid 0.05
_exptl_crystal_size_min 0.05
_refine_diff_density_max 0.304
_refine_diff_density_min -0.332
_refine_diff_density_rms 0.052
_refine_ls_extinction_method none
_refine_ls_goodness_of_fit_ref 1.075
_refine_ls_hydrogen_treatment constr
_refine_ls_matrix_type full
_refine_ls_number_parameters 248
_refine_ls_number_reflns 2692
_refine_ls_number_restraints 0
_refine_ls_restrained_S_all 1.075
_refine_ls_R_factor_all 0.0899
_refine_ls_R_factor_gt 0.0691
_refine_ls_shift/su_max 0.000
_refine_ls_shift/su_mean 0.000
_refine_ls_structure_factor_coef Fsqd
_refine_ls_weighting_details 'calc w=1/[\s^2^(Fo^2^)+(0.0651P)^2^+10.6251P] where P=(Fo^2^+2Fc^2^)/3'
_refine_ls_weighting_scheme calc
_refine_ls_wR_factor_gt 0.1648
_refine_ls_wR_factor_ref 0.1808
_reflns_number_gt 2057
_reflns_number_total 2692
_reflns_threshold_expression >2sigma(I)
_cod_data_source_file c4ce00710g2.cif
_cod_data_source_block clor003
_cod_original_sg_symbol_H-M 'C 2/c'
_cod_database_code 7216397

loop_
_symmetry_equiv_pos_as_xyz
'x, y, z'
'-x, y, -z+1/2'
'x+1/2, y+1/2, z'
'-x+1/2, y+1/2, -z+1/2'
'-x, -y, -z'
'x, -y, z-1/2'
'-x+1/2, -y+1/2, -z'
'x+1/2, -y+1/2, z-1/2'

loop_
_atom_site_label
_atom_site_type_symbol
_atom_site_fract_x
_atom_site_fract_y
_atom_site_fract_z
_atom_site_U_iso_or_equiv
_atom_site_adp_type
_atom_site_occupancy
_atom_site_symmetry_multiplicity
_atom_site_calc_flag
_atom_site_refinement_flags
O2 O 0.9246(3) 0.39254(11) 0.12540(11) 0.0473(7) Uani 1 1 d .
C3 C 0.9502(4) 0.35238(17) 0.08848(15) 0.0396(9) Uani 1 1 d .
C4 C 0.9046(4) 0.29124(15) 0.10216(13) 0.0339(8) Uani 1 1 d .
C5 C 0.8358(4) 0.27718(15) 0.15713(13) 0.0336(8) Uani 1 1 d .
H5 H 0.8054 0.2370 0.1646 0.040 Uiso 1 1 calc R
N6 N 0.8095(3) 0.31664(12) 0.20035(11) 0.0341(7) Uani 1 1 d .
H6 H 0.8387 0.3535 0.1925 0.041 Uiso 1 1 calc R
C7 C 0.7399(4) 0.30567(16) 0.25749(13) 0.0369(8) Uani 1 1 d .
C8 C 0.7137(5) 0.24925(18) 0.27974(15) 0.0492(10) Uani 1 1 d .
H8 H 0.7402 0.2156 0.2561 0.059 Uiso 1 1 calc R
C9 C 0.6484(6) 0.2421(2) 0.33673(16) 0.0606(12) Uani 1 1 d .
H9 H 0.6270 0.2033 0.3513 0.073 Uiso 1 1 calc R
C10 C 0.6142(5) 0.2899(2) 0.37245(16) 0.0635(13) Uani 1 1 d .
H10 H 0.5744 0.2842 0.4120 0.076 Uiso 1 1 calc R
C11 C 0.6380(5) 0.3461(2) 0.35042(16) 0.0558(12) Uani 1 1 d .
H11 H 0.6103 0.3794 0.3744 0.067 Uiso 1 1 calc R
C12 C 0.7023(4) 0.35465(17) 0.29332(14) 0.0413(9) Uani 1 1 d .
N13 N 0.7239(4) 0.41211(14) 0.26958(12) 0.0469(8) Uani 1 1 d .
H13 H 0.7051 0.4167 0.2310 0.056 Uiso 1 1 calc R
C14 C 0.7704(5) 0.45960(17) 0.30113(15) 0.0487(10) Uani 1 1 d .
H14 H 0.8067 0.4537 0.3416 0.058 Uiso 1 1 calc R
C15 C 0.7702(6) 0.51722(18) 0.27963(16) 0.0602(12) Uani 1 1 d .
C16 C 0.7075(7) 0.5282(2) 0.21862(18) 0.0769(16) Uani 1 1 d .
O17 O 0.6637(5) 0.48649(14) 0.18542(12) 0.0839(12) Uani 1 1 d .
C18 C 1.0322(6) 0.3695(2) 0.03067(17) 0.0658(12) Uani 1 1 d .
H18A H 1.0660 0.4114 0.0320 0.099 Uiso 1 1 calc R
H18B H 0.9454 0.3630 -0.0021 0.099 Uiso 1 1 calc R
H18C H 1.1390 0.3453 0.0242 0.099 Uiso 1 1 calc R
C19 C 0.9278(5) 0.24362(17) 0.05874(14) 0.0471(10) Uani 1 1 d .
O20 O 0.9738(5) 0.25290(15) 0.00795(12) 0.0863(11) Uani 1 1 d .
C21 C 0.8945(8) 0.18092(19) 0.07704(18) 0.0790(15) Uani 1 1 d .
H21A H 0.7687 0.1763 0.0878 0.118 Uiso 1 1 calc R
H21B H 0.9717 0.1710 0.1115 0.118 Uiso 1 1 calc R
H21C H 0.9211 0.1543 0.0438 0.118 Uiso 1 1 calc R
C22 C 0.8264(7) 0.5646(2) 0.32065(17) 0.0690(14) Uani 1 1 d .
O23 O 0.8098(6) 0.61768(14) 0.30845(12) 0.0933(13) Uani 1 1 d .
C24 C 0.9080(7) 0.54797(19) 0.38105(16) 0.0678(13) Uani 1 1 d .
H24A H 0.9559 0.5835 0.4007 0.102 Uiso 1 1 calc R
H24B H 1.0049 0.5194 0.3755 0.102 Uiso 1 1 calc R
H24C H 0.8157 0.5303 0.4059 0.102 Uiso 1 1 calc R
C25 C 0.7018(10) 0.5905(2) 0.19295(19) 0.115(3) Uani 1 1 d .
H25A H 0.6819 0.5884 0.1496 0.172 Uiso 1 1 calc R
H25B H 0.8157 0.6105 0.2017 0.172 Uiso 1 1 calc R
H25C H 0.6039 0.6127 0.2109 0.172 Uiso 1 1 calc R
C61 C 0.3379(7) 0.4820(2) -0.0223(2) 0.0806(16) Uani 1 1 d .
H61A H 0.2060 0.4864 -0.0242 0.097 Uiso 1 1 calc R
H61B H 0.3709 0.4494 -0.0494 0.097 Uiso 1 1 calc R
O62 O 0.3921(4) 0.46719(19) 0.03684(14) 0.1031(15) Uani 1 1 d .
C63 C 0.5792(5) 0.46308(17) 0.04220(15) 0.0487(10) Uani 1 1 d .
H63A H 0.6219 0.4296 0.0178 0.058 Uiso 1 1 calc R
H63B H 0.6142 0.4554 0.0843 0.058 Uiso 1 1 calc R

loop_
_atom_site_aniso_label
_atom_site_aniso_U_11
_atom_site_aniso_U_22
_atom_site_aniso_U_33
_atom_site_aniso_U_23
_atom_site_aniso_U_13
_atom_site_aniso_U_12
O2 0.0567(17) 0.0440(15) 0.0410(14) 0.0050(12) -0.0025(11) -0.0046(12)
C3 0.033(2) 0.057(2) 0.0286(18) 0.0111(17) -0.0008(14) -0.0024(15)
C4 0.0389(19) 0.043(2) 0.0201(16) 0.0018(14) 0.0068(13) -0.0005(14)
C5 0.0406(19) 0.0372(19) 0.0232(16) -0.0048(14) 0.0040(13) -0.0043(14)
N6 0.0394(16) 0.0414(17) 0.0217(14) -0.0049(12) 0.0065(11) -0.0057(12)
C7 0.0314(19) 0.060(2) 0.0193(16) -0.0079(16) 0.0054(13) -0.0089(15)
C8 0.061(3) 0.060(3) 0.0262(18) -0.0076(17) 0.0103(16) -0.0221(19)
C9 0.068(3) 0.086(3) 0.028(2) -0.006(2) 0.0115(18) -0.040(2)
C10 0.046(2) 0.123(4) 0.0227(19) -0.015(2) 0.0121(16) -0.034(2)
C11 0.037(2) 0.102(4) 0.030(2) -0.029(2) 0.0105(16) -0.007(2)
C12 0.032(2) 0.066(3) 0.0260(18) -0.0126(17) 0.0024(14) -0.0013(16)
N13 0.054(2) 0.062(2) 0.0243(15) -0.0187(15) -0.0074(13) 0.0155(15)
C14 0.059(2) 0.061(3) 0.0261(18) -0.0180(17) -0.0104(16) 0.0238(19)
C15 0.093(3) 0.055(3) 0.031(2) -0.0167(18) -0.0212(19) 0.039(2)
C16 0.124(4) 0.071(3) 0.035(2) -0.021(2) -0.027(2) 0.056(3)
O17 0.133(3) 0.082(2) 0.0355(15) -0.0309(16) -0.0383(17) 0.057(2)
C18 0.077(3) 0.079(3) 0.042(2) 0.024(2) 0.009(2) -0.018(2)
C19 0.057(2) 0.062(3) 0.0233(18) -0.0030(17) 0.0083(16) 0.0064(18)
O20 0.132(3) 0.093(3) 0.0358(17) -0.0124(16) 0.0375(17) -0.009(2)
C21 0.148(5) 0.051(3) 0.038(2) -0.013(2) 0.000(3) 0.014(3)
C22 0.120(4) 0.056(3) 0.030(2) -0.0124(19) -0.018(2) 0.034(3)
O23 0.190(4) 0.052(2) 0.0369(16) -0.0126(14) -0.0236(19) 0.040(2)
C24 0.116(4) 0.057(3) 0.030(2) -0.0149(19) -0.021(2) 0.016(2)
C25 0.229(7) 0.083(4) 0.031(2) -0.015(2) -0.034(3) 0.093(4)
C61 0.074(3) 0.102(4) 0.065(3) 0.042(3) -0.033(2) -0.034(3)
O62 0.049(2) 0.183(4) 0.076(2) 0.084(2) -0.0172(15) -0.034(2)
C63 0.056(3) 0.060(3) 0.0294(19) 0.0023(17) -0.0062(16) -0.0013(18)

loop_
_atom_type_symbol
_atom_type_description
_atom_type_scat_dispersion_real
_atom_type_scat_dispersion_imag
_atom_type_scat_source
C C 0.0033 0.0016 'International Tables Vol C Tables 4.2.6.8 and 6.1.1.4'
H H 0.0000 0.0000 'International Tables Vol C Tables 4.2.6.8 and 6.1.1.4'
N N 0.0061 0.0033 'International Tables Vol C Tables 4.2.6.8 and 6.1.1.4'
O O 0.0106 0.0060 'International Tables Vol C Tables 4.2.6.8 and 6.1.1.4'

loop_
_geom_angle_atom_site_label_1
_geom_angle_atom_site_label_2
_geom_angle_atom_site_label_3
_geom_angle
_geom_angle_site_symmetry_1
_geom_angle_site_symmetry_3
O2 C3 C4 120.7(3) . .
O2 C3 C18 117.3(3) . .
C4 C3 C18 122.0(3) . .
C5 C4 C3 119.9(3) . .
C5 C4 C19 118.4(3) . .
C3 C4 C19 121.7(3) . .
N6 C5 C4 123.9(3) . .
N6 C5 H5 118.1 . .
C4 C5 H5 118.1 . .
C5 N6 C7 127.1(3) . .
C5 N6 H6 116.4 . .
C7 N6 H6 116.4 . .
C8 C7 C12 119.3(3) . .
C8 C7 N6 123.0(3) . .
C12 C7 N6 117.6(3) . .
C7 C8 C9 119.6(4) . .
C7 C8 H8 120.2 . .
C9 C8 H8 120.2 . .
C10 C9 C8 121.4(4) . .
C10 C9 H9 119.3 . .
C8 C9 H9 119.3 . .
C9 C10 C11 119.3(3) . .
C9 C10 H10 120.4 . .
C11 C10 H10 120.4 . .
C10 C11 C12 120.6(4) . .
C10 C11 H11 119.7 . .
C12 C11 H11 119.7 . .
C11 C12 C7 119.8(4) . .
C11 C12 N13 121.3(3) . .
C7 C12 N13 118.9(3) . .
C14 N13 C12 124.9(3) . .
C14 N13 H13 117.6 . .
C12 N13 H13 117.6 . .
N13 C14 C15 125.1(3) . .
N13 C14 H14 117.5 . .
C15 C14 H14 117.5 . .
C14 C15 C16 118.9(4) . .
C14 C15 C22 117.9(3) . .
C16 C15 C22 123.1(4) . .
O17 C16 C15 120.6(4) . .
O17 C16 C25 118.1(4) . .
C15 C16 C25 121.3(4) . .
C3 C18 H18A 109.5 . .
C3 C18 H18B 109.5 . .
H18A C18 H18B 109.5 . .
C3 C18 H18C 109.5 . .
H18A C18 H18C 109.5 . .
H18B C18 H18C 109.5 . .
O20 C19 C4 122.5(4) . .
O20 C19 C21 118.2(4) . .
C4 C19 C21 119.4(3) . .
C19 C21 H21A 109.5 . .
C19 C21 H21B 109.5 . .
H21A C21 H21B 109.5 . .
C19 C21 H21C 109.5 . .
H21A C21 H21C 109.5 . .
H21B C21 H21C 109.5 . .
O23 C22 C15 122.9(3) . .
O23 C22 C24 118.3(4) . .
C15 C22 C24 118.8(4) . .
C22 C24 H24A 109.5 . .
C22 C24 H24B 109.5 . .
H24A C24 H24B 109.5 . .
C22 C24 H24C 109.5 . .
H24A C24 H24C 109.5 . .
H24B C24 H24C 109.5 . .
C16 C25 H25A 109.5 . .
C16 C25 H25B 109.5 . .
H25A C25 H25B 109.5 . .
C16 C25 H25C 109.5 . .
H25A C25 H25C 109.5 . .
H25B C25 H25C 109.5 . .
O62 C61 C63 111.9(4) . 5_665
O62 C61 H61A 109.2 . .
C63 C61 H61A 109.2 5_665 .
O62 C61 H61B 109.2 . .
C63 C61 H61B 109.2 5_665 .
H61A C61 H61B 107.9 . .
C63 O62 C61 111.1(3) . .
O62 C63 C61 110.3(4) . 5_665
O62 C63 H63A 109.6 . .
C61 C63 H63A 109.6 5_665 .
O62 C63 H63B 109.6 . .
C61 C63 H63B 109.6 5_665 .
H63A C63 H63B 108.1 . .

loop_
_geom_bond_atom_site_label_1
_geom_bond_atom_site_label_2
_geom_bond_distance
_geom_bond_site_symmetry_2
O2 C3 1.245(4) .
C3 C4 1.456(5) .
C3 C18 1.496(5) .
C4 C5 1.382(4) .
C4 C19 1.463(5) .
C5 N6 1.334(4) .
C5 H5 0.9500 .
N6 C7 1.415(4) .
N6 H6 0.8800 .
C7 C8 1.383(5) .
C7 C12 1.399(5) .
C8 C9 1.387(5) .
C8 H8 0.9500 .
C9 C10 1.371(6) .
C9 H9 0.9500 .
C10 C11 1.374(6) .
C10 H10 0.9500 .
C11 C12 1.390(5) .
C11 H11 0.9500 .
C12 N13 1.413(5) .
N13 C14 1.327(5) .
N13 H13 0.8800 .
C14 C15 1.387(6) .
C14 H14 0.9500 .
C15 C16 1.457(5) .
C15 C22 1.466(6) .
C16 O17 1.240(5) .
C16 C25 1.520(7) .
C18 H18A 0.9800 .
C18 H18B 0.9800 .
C18 H18C 0.9800 .
C19 O20 1.214(4) .
C19 C21 1.496(6) .
C21 H21A 0.9800 .
C21 H21B 0.9800 .
C21 H21C 0.9800 .
C22 O23 1.235(5) .
C22 C24 1.519(5) .
C24 H24A 0.9800 .
C24 H24B 0.9800 .
C24 H24C 0.9800 .
C25 H25A 0.9800 .
C25 H25B 0.9800 .
C25 H25C 0.9800 .
C61 O62 1.417(5) .
C61 C63 1.460(6) 5_665
C61 H61A 0.9900 .
C61 H61B 0.9900 .
O62 C63 1.402(5) .
C63 C61 1.460(6) 5_665
C63 H63A 0.9900 .
C63 H63B 0.9900 .

loop_
_geom_torsion_atom_site_label_1
_geom_torsion_atom_site_label_2
_geom_torsion_atom_site_label_3
_geom_torsion_atom_site_label_4
_geom_torsion
_geom_torsion_site_symmetry_1
_geom_torsion_site_symmetry_4
O2 C3 C4 C5 -1.4(5) . .
C18 C3 C4 C5 177.4(3) . .
O2 C3 C4 C19 177.9(3) . .
C18 C3 C4 C19 -3.4(5) . .
C3 C4 C5 N6 -1.1(5) . .
C19 C4 C5 N6 179.7(3) . .
C4 C5 N6 C7 180.0(3) . .
C5 N6 C7 C8 10.1(5) . .
C5 N6 C7 C12 -172.1(3) . .
C12 C7 C8 C9 0.9(5) . .
N6 C7 C8 C9 178.6(3) . .
C7 C8 C9 C10 -2.0(6) . .
C8 C9 C10 C11 2.7(6) . .
C9 C10 C11 C12 -2.3(6) . .
C10 C11 C12 C7 1.3(5) . .
C10 C11 C12 N13 178.6(3) . .
C8 C7 C12 C11 -0.5(5) . .
N6 C7 C12 C11 -178.4(3) . .
C8 C7 C12 N13 -178.0(3) . .
N6 C7 C12 N13 4.2(4) . .
C11 C12 N13 C14 33.7(5) . .
C7 C12 N13 C14 -149.0(3) . .
C12 N13 C14 C15 -171.5(4) . .
N13 C14 C15 C16 2.8(7) . .
N13 C14 C15 C22 -179.8(4) . .
C14 C15 C16 O17 -3.6(7) . .
C22 C15 C16 O17 179.0(5) . .
C14 C15 C16 C25 179.1(5) . .
C22 C15 C16 C25 1.8(8) . .
C5 C4 C19 O20 174.0(4) . .
C3 C4 C19 O20 -5.3(6) . .
C5 C4 C19 C21 -6.2(5) . .
C3 C4 C19 C21 174.5(4) . .
C14 C15 C22 O23 -170.6(5) . .
C16 C15 C22 O23 6.7(8) . .
C14 C15 C22 C24 9.0(7) . .
C16 C15 C22 C24 -173.6(5) . .
C63 C61 O62 C63 -56.3(6) 5_665 .
C61 O62 C63 C61 55.4(6) . 5_665
